data_7050583
loop_
_publ_author_name
'Sendor, Dorota'
'Hilder, Matthias'
'Juestel, Thomas'
'Junk, Peter C.'
'Kynast, Ulrich H.'

_publ_section_title
;
 One dimensional energy transfer in lanthanoid picolinates. Correlation
 of structure and spectroscopy
;
_journal_issue 7
_journal_name_full 'New Journal of Chemistry'
_journal_page_first 1070
_journal_paper_doi 10.1039/b302499g
_journal_volume 27
_journal_year 2003
_chemical_formula_sum 'C24 H24 N5 O10 Tb'
_chemical_formula_weight 701.40
_chemical_name_common (NH4)(TbL4)
_space_group_IT_number 179
_symmetry_cell_setting hexagonal
_symmetry_space_group_name_Hall 'P 65 2 (0 0 1)'
_symmetry_space_group_name_H-M 'P 65 2 2'
_atom_sites_solution_hydrogens geom
_atom_sites_solution_primary direct
_atom_sites_solution_secondary difmap
_audit_creation_method SHELXL-97
_cell_angle_alpha 90.00
_cell_angle_beta 90.00
_cell_angle_gamma 120.00
_cell_formula_units_Z 12
_cell_length_a 12.7708(7)
_cell_length_b 12.7708(7)
_cell_length_c 62.460(5)
_cell_measurement_temperature 296(2)
_cell_volume 8822.0(10)
_computing_cell_refinement 'SAINT (Bruker, 1998)'
_computing_data_collection 'SMART (Bruker, 1998)'
_computing_data_reduction 'SAINT (Bruker, 1998)'
_computing_molecular_graphics 'X-Seed (Barbour, 1999)'
_computing_publication_material 'CIFTAB (Sheldrick, 1997)'
_computing_structure_refinement 'SHELXL-97 (Sheldrick, 1997)'
_computing_structure_solution 'SHELXS-97 (Sheldrick, 1990)'
_diffrn_ambient_temperature 296(2)
_diffrn_measured_fraction_theta_full 0.995
_diffrn_measured_fraction_theta_max 0.995
_diffrn_measurement_device_type 'Bruker SMART 1000 CCD diffractometer'
_diffrn_measurement_method 'omega scans'
_diffrn_radiation_monochromator graphite
_diffrn_radiation_source 'fine-focus sealed tube'
_diffrn_radiation_type MoK\a
_diffrn_radiation_wavelength 0.71073
_diffrn_reflns_av_R_equivalents 0.0864
_diffrn_reflns_av_sigmaI/netI 0.0302
_diffrn_reflns_limit_h_max 14
_diffrn_reflns_limit_h_min -11
_diffrn_reflns_limit_k_max 14
_diffrn_reflns_limit_k_min -13
_diffrn_reflns_limit_l_max 69
_diffrn_reflns_limit_l_min -68
_diffrn_reflns_number 40197
_diffrn_reflns_theta_full 23.24
_diffrn_reflns_theta_max 23.24
_diffrn_reflns_theta_min 1.84
_diffrn_standards_decay_% 0.0
_exptl_absorpt_coefficient_mu 2.464
_exptl_absorpt_correction_T_max 0.5779
_exptl_absorpt_correction_T_min 0.5252
_exptl_absorpt_correction_type multi-scan
_exptl_absorpt_process_details SADABS
_exptl_crystal_density_diffrn 1.584
_exptl_crystal_density_method 'not measured'
_exptl_crystal_F_000 4176
_exptl_crystal_size_max 0.30
_exptl_crystal_size_mid 0.30
_exptl_crystal_size_min 0.25
_refine_diff_density_max 1.614
_refine_diff_density_min -1.659
_refine_diff_density_rms 0.222
_refine_ls_abs_structure_details 'Flack H D (1983), Acta Cryst. A39, 876-881'
_refine_ls_abs_structure_Flack 0.12(6)
_refine_ls_extinction_coef 0.0031(3)
_refine_ls_extinction_expression Fc^*^=kFc[1+0.001xFc^2^\l^3^/sin(2\q)]^-1/4^
_refine_ls_extinction_method SHELXL
_refine_ls_goodness_of_fit_ref 1.344
_refine_ls_hydrogen_treatment mixed
_refine_ls_matrix_type full
_refine_ls_number_parameters 363
_refine_ls_number_reflns 4206
_refine_ls_number_restraints 174
_refine_ls_restrained_S_all 1.325
_refine_ls_R_factor_all 0.0985
_refine_ls_R_factor_gt 0.0982
_refine_ls_shift/su_max 0.000
_refine_ls_shift/su_mean 0.000
_refine_ls_structure_factor_coef Fsqd
_refine_ls_weighting_details 'calc w=1/[\s^2^(Fo^2^)+(0.0508P)^2^+256.5109P] where P=(Fo^2^+2Fc^2^)/3'
_refine_ls_weighting_scheme calc
_refine_ls_wR_factor_gt 0.2237
_refine_ls_wR_factor_ref 0.2239
_reflns_number_gt 4166
_reflns_number_total 4206
_reflns_threshold_expression >2sigma(I)
_cod_data_source_file b302499g.txt
_cod_data_source_block pj133.CIF
_cod_original_sg_symbol_H-M P6522
_cod_database_code 7050583

loop_
_symmetry_equiv_pos_as_xyz
'x, y, z'
'x-y, x, z+5/6'
'-y, x-y, z+2/3'
'-x, -y, z+1/2'
'-x+y, -x, z+1/3'
'y, -x+y, z+1/6'
'x-y, -y, -z'
'-x, -x+y, -z+1/3'
'y, x, -z+2/3'
'-y, -x, -z+1/6'
'-x+y, y, -z+1/2'
'x, x-y, -z+5/6'

loop_
_atom_site_label
_atom_site_type_symbol
_atom_site_fract_x
_atom_site_fract_y
_atom_site_fract_z
_atom_site_U_iso_or_equiv
_atom_site_adp_type
_atom_site_occupancy
_atom_site_symmetry_multiplicity
_atom_site_calc_flag
_atom_site_refinement_flags
_atom_site_disorder_assembly
_atom_site_disorder_group
Tb1 Tb 0.92856(9) 0.46163(10) 0.005530(12) 0.0310(4) Uani 1 1 d . . .
O1A O 0.8304(13) 0.3734(13) -0.0265(2) 0.037(3) Uani 1 1 d . . .
O1B O 1.0779(15) 0.6528(13) 0.0193(3) 0.052(4) Uani 1 1 d . . .
O1C O 0.7540(11) 0.4757(12) 0.00152(18) 0.028(3) Uani 1 1 d U . .
O1D O 0.9882(14) 0.3882(14) 0.0348(2) 0.040(3) Uani 1 1 d . . .
O1W O 1.157(2) 0.451(2) 0.0761(3) 0.110(9) Uani 1 1 d . . .
O2A O 0.761(3) 0.240(3) -0.0524(3) 0.118(11) Uani 1 1 d . . .
O2B O 1.2233(18) 0.8419(16) 0.0170(3) 0.070(6) Uani 1 1 d . . .
O2C O 0.5876(11) 0.4826(13) 0.0119(3) 0.042(4) Uani 1 1 d . . .
O2D O 0.9587(14) 0.2594(16) 0.0607(2) 0.057(5) Uani 1 1 d . . .
O2W O 0.9391(10) 0.0610(10) 0.0833 0.059(6) Uani 1 2 d S . .
O3W O 0.924(3) 0.4622(17) -0.0833 0.115(11) Uani 1 2 d S . .
N1A N 0.9508(14) 0.2701(14) -0.0088(2) 0.027(3) Uani 1 1 d U . .
N1B N 0.9924(16) 0.6567(17) -0.0178(3) 0.041(5) Uani 1 1 d U . .
N1C N 0.8450(16) 0.5119(16) 0.0403(3) 0.038(4) Uani 1 1 d U . .
N1D N 0.7594(15) 0.2621(16) 0.0210(2) 0.033(4) Uani 1 1 d U . .
N8 N 1.246(2) 0.621(2) 0.0432(4) 0.070(6) Uani 1 1 d . . .
C2A C 1.0199(18) 0.2284(18) -0.0020(3) 0.033(5) Uani 1 1 d U . .
H2A H 1.0575 0.2531 0.0114 0.039 Uiso 1 1 calc R . .
C2B C 0.945(2) 0.657(2) -0.0377(3) 0.041(5) Uani 1 1 d U . .
H2B H 0.8784 0.5853 -0.0430 0.049 Uiso 1 1 calc R . .
C2C C 0.896(2) 0.535(2) 0.0601(3) 0.046(6) Uani 1 1 d U . .
H2C H 0.9678 0.5335 0.0622 0.055 Uiso 1 1 calc R . .
C2D C 0.640(2) 0.205(2) 0.0151(4) 0.052(6) Uani 1 1 d U . .
H2D H 0.6129 0.2378 0.0043 0.062 Uiso 1 1 calc R . .
C3A C 1.038(2) 0.153(2) -0.0135(3) 0.039(5) Uani 1 1 d U . .
H3A H 1.0966 0.1349 -0.0089 0.047 Uiso 1 1 calc R . .
C3B C 0.993(3) 0.759(3) -0.0496(5) 0.070(8) Uani 1 1 d U . .
H3B H 0.9591 0.7581 -0.0629 0.085 Uiso 1 1 calc R . .
C3C C 0.846(2) 0.561(3) 0.0768(4) 0.055(6) Uani 1 1 d U . .
H3C H 0.8886 0.5905 0.0897 0.066 Uiso 1 1 calc R . .
C3D C 0.561(2) 0.101(2) 0.0254(4) 0.050(6) Uani 1 1 d U . .
H3D H 0.4821 0.0544 0.0199 0.060 Uiso 1 1 calc R . .
C4A C 0.977(4) 0.101(4) -0.0314(7) 0.110(13) Uani 1 1 d U . .
H4A H 0.9870 0.0416 -0.0384 0.132 Uiso 1 1 calc R . .
C4B C 1.085(3) 0.857(3) -0.0431(4) 0.064(7) Uani 1 1 d U . .
H4B H 1.1192 0.9279 -0.0515 0.076 Uiso 1 1 calc R . .
C4C C 0.729(2) 0.544(3) 0.0747(4) 0.060(7) Uani 1 1 d U . .
H4C H 0.6879 0.5503 0.0867 0.072 Uiso 1 1 calc R . .
C4D C 0.592(2) 0.060(2) 0.0439(4) 0.060(7) Uani 1 1 d U . .
H4D H 0.5352 -0.0068 0.0518 0.072 Uiso 1 1 calc R . .
C5A C 0.902(2) 0.135(2) -0.0390(4) 0.049(6) Uani 1 1 d U . .
H5A H 0.8538 0.0968 -0.0510 0.059 Uiso 1 1 calc R . .
C5B C 1.130(2) 0.855(2) -0.0236(4) 0.054(6) Uani 1 1 d U . .
H5B H 1.1961 0.9274 -0.0184 0.064 Uiso 1 1 calc R . .
C5C C 0.675(2) 0.518(2) 0.0548(3) 0.039(5) Uani 1 1 d U . .
H5C H 0.5978 0.5090 0.0528 0.047 Uiso 1 1 calc R . .
C5D C 0.708(2) 0.124(2) 0.0495(4) 0.055(7) Uani 1 1 d U . .
H5D H 0.7337 0.1016 0.0619 0.066 Uiso 1 1 calc R . .
C6A C 0.8975(17) 0.2301(17) -0.0284(3) 0.027(4) Uani 1 1 d U . .
C6B C 1.0890(17) 0.7618(16) -0.0118(3) 0.027(4) Uani 1 1 d U . .
C6C C 0.7371(19) 0.5074(18) 0.0385(3) 0.036(5) Uani 1 1 d U . .
C6D C 0.789(2) 0.219(2) 0.0378(4) 0.054(6) Uani 1 1 d U . .
C7A C 0.828(2) 0.285(2) -0.0364(3) 0.046(5) Uani 1 1 d U . .
C7B C 1.1324(19) 0.7473(19) 0.0106(3) 0.037(5) Uani 1 1 d U . .
C7C C 0.6855(15) 0.4809(15) 0.0166(3) 0.019(4) Uani 1 1 d U . .
C7D C 0.9225(19) 0.2944(19) 0.0448(3) 0.032(5) Uani 1 1 d U . .

loop_
_atom_site_aniso_label
_atom_site_aniso_U_11
_atom_site_aniso_U_22
_atom_site_aniso_U_33
_atom_site_aniso_U_23
_atom_site_aniso_U_13
_atom_site_aniso_U_12
Tb1 0.0275(6) 0.0403(7) 0.0316(5) -0.0016(5) -0.0028(4) 0.0218(5)
O1A 0.045(9) 0.048(9) 0.046(8) -0.021(7) -0.020(7) 0.044(7)
O1B 0.050(10) 0.021(8) 0.074(11) -0.002(8) -0.014(9) 0.011(8)
O1C 0.033(6) 0.033(6) 0.023(5) 0.011(5) -0.010(5) 0.019(5)
O1D 0.038(8) 0.058(10) 0.024(7) 0.002(7) -0.011(7) 0.025(8)
O1W 0.12(2) 0.092(17) 0.047(11) 0.019(12) -0.011(12) -0.002(14)
O2A 0.21(3) 0.15(2) 0.082(14) -0.074(16) -0.107(18) 0.15(2)
O2B 0.073(12) 0.050(11) 0.049(10) -0.006(8) -0.016(10) 0.001(10)
O2C 0.019(7) 0.025(7) 0.073(10) -0.006(7) -0.010(6) 0.005(6)
O2D 0.042(10) 0.068(11) 0.048(9) 0.028(8) -0.020(7) 0.019(8)
O2W 0.072(13) 0.072(13) 0.059(14) 0.000(13) 0.000(13) 0.055(15)
O3W 0.09(3) 0.15(3) 0.09(2) 0.00(2) 0.000 0.047(13)
N1A 0.031(5) 0.025(5) 0.037(5) -0.008(4) -0.004(4) 0.021(4)
N1B 0.037(8) 0.050(8) 0.043(8) 0.004(6) 0.006(6) 0.026(7)
N1C 0.037(8) 0.039(8) 0.040(7) -0.007(6) 0.000(6) 0.021(6)
N1D 0.026(7) 0.036(7) 0.038(7) 0.008(6) -0.002(6) 0.018(6)
N8 0.064(15) 0.061(15) 0.093(17) 0.009(14) 0.021(13) 0.038(14)
C2A 0.032(6) 0.036(6) 0.032(6) 0.003(4) -0.004(4) 0.018(4)
C2B 0.040(8) 0.042(9) 0.042(8) 0.000(7) 0.006(7) 0.023(7)
C2C 0.037(9) 0.054(9) 0.051(9) -0.004(8) -0.007(7) 0.025(7)
C2D 0.050(10) 0.053(10) 0.059(10) 0.007(8) 0.002(7) 0.031(8)
C3A 0.038(7) 0.043(7) 0.041(7) 0.005(4) -0.008(4) 0.023(5)
C3B 0.069(11) 0.074(11) 0.070(12) 0.011(8) 0.003(8) 0.038(9)
C3C 0.055(10) 0.061(10) 0.046(9) -0.009(7) 0.000(7) 0.026(8)
C3D 0.044(9) 0.047(9) 0.061(9) 0.001(7) 0.000(7) 0.024(7)
C4A 0.110(14) 0.111(14) 0.112(14) -0.002(5) 0.000(5) 0.056(8)
C4B 0.068(11) 0.058(10) 0.069(11) 0.011(8) -0.004(8) 0.035(8)
C4C 0.057(10) 0.069(11) 0.061(10) 0.000(8) 0.013(8) 0.037(8)
C4D 0.059(10) 0.055(10) 0.061(10) 0.005(8) 0.000(8) 0.026(8)
C5A 0.048(7) 0.050(7) 0.054(7) -0.003(5) -0.001(5) 0.028(5)
C5B 0.055(9) 0.052(9) 0.057(9) -0.004(8) 0.017(8) 0.029(8)
C5C 0.038(8) 0.047(9) 0.040(8) 0.007(7) 0.006(7) 0.025(7)
C5D 0.049(10) 0.058(10) 0.061(10) 0.010(8) 0.000(8) 0.030(8)
C6A 0.028(6) 0.030(6) 0.025(6) -0.002(4) -0.001(4) 0.016(4)
C6B 0.027(8) 0.019(7) 0.042(8) 0.014(6) 0.007(6) 0.017(6)
C6C 0.034(8) 0.034(8) 0.045(8) 0.002(7) -0.004(7) 0.020(7)
C6D 0.054(10) 0.054(10) 0.058(9) 0.004(8) 0.003(8) 0.029(7)
C7A 0.047(7) 0.046(7) 0.045(7) -0.002(5) 0.003(5) 0.024(5)
C7B 0.041(9) 0.027(8) 0.040(8) -0.010(7) -0.001(7) 0.015(7)
C7C 0.012(7) 0.014(7) 0.032(7) 0.001(6) -0.003(6) 0.008(6)
C7D 0.028(8) 0.036(8) 0.034(8) 0.002(7) -0.004(7) 0.016(6)

loop_
_atom_type_symbol
_atom_type_description
_atom_type_scat_dispersion_real
_atom_type_scat_dispersion_imag
_atom_type_scat_source
C C 0.0033 0.0016 'International Tables Vol C Tables 4.2.6.8 and 6.1.1.4'
H H 0.0000 0.0000 'International Tables Vol C Tables 4.2.6.8 and 6.1.1.4'
N N 0.0061 0.0033 'International Tables Vol C Tables 4.2.6.8 and 6.1.1.4'
O O 0.0106 0.0060 'International Tables Vol C Tables 4.2.6.8 and 6.1.1.4'
Tb Tb -0.1723 4.1537 'International Tables Vol C Tables 4.2.6.8 and 6.1.1.4'

loop_
_geom_angle_atom_site_label_1
_geom_angle_atom_site_label_2
_geom_angle_atom_site_label_3
_geom_angle
_geom_angle_site_symmetry_1
_geom_angle_site_symmetry_3
_geom_angle_publ_flag
O2C Tb1 O1A 87.1(5) 7_665 . ?
O2C Tb1 O1C 139.3(5) 7_665 . ?
O1A Tb1 O1C 69.0(4) . . ?
O2C Tb1 O1D 91.7(5) 7_665 . ?
O1A Tb1 O1D 132.7(5) . . ?
O1C Tb1 O1D 128.8(5) . . ?
O2C Tb1 O1B 72.1(6) 7_665 . ?
O1A Tb1 O1B 140.1(6) . . ?
O1C Tb1 O1B 105.4(5) . . ?
O1D Tb1 O1B 82.8(5) . . ?
O2C Tb1 N1D 134.6(5) 7_665 . ?
O1A Tb1 N1D 81.9(5) . . ?
O1C Tb1 N1D 75.8(5) . . ?
O1D Tb1 N1D 65.9(5) . . ?
O1B Tb1 N1D 136.6(5) . . ?
O2C Tb1 N1C 141.0(5) 7_665 . ?
O1A Tb1 N1C 129.7(5) . . ?
O1C Tb1 N1C 63.4(5) . . ?
O1D Tb1 N1C 73.0(5) . . ?
O1B Tb1 N1C 70.6(6) . . ?
N1D Tb1 N1C 72.0(5) . . ?
O2C Tb1 N1B 69.5(5) 7_665 . ?
O1A Tb1 N1B 79.6(6) . . ?
O1C Tb1 N1B 74.0(5) . . ?
O1D Tb1 N1B 143.0(6) . . ?
O1B Tb1 N1B 61.4(6) . . ?
N1D Tb1 N1B 148.7(5) . . ?
N1C Tb1 N1B 101.4(5) . . ?
O2C Tb1 N1A 66.1(5) 7_665 . ?
O1A Tb1 N1A 63.9(4) . . ?
O1C Tb1 N1A 124.1(5) . . ?
O1D Tb1 N1A 72.5(5) . . ?
O1B Tb1 N1A 130.0(5) . . ?
N1D Tb1 N1A 69.5(5) . . ?
N1C Tb1 N1A 136.0(5) . . ?
N1B Tb1 N1A 122.6(5) . . ?
C7A O1A Tb1 128.3(14) . . ?
C7B O1B Tb1 129.9(15) . . ?
C7C O1C Tb1 127.8(10) . . ?
C7D O1D Tb1 125.7(13) . . ?
C7C O2C Tb1 157.7(13) . 7_565 ?
C2A N1A C6A 116.7(16) . . ?
C2A N1A Tb1 130.3(13) . . ?
C6A N1A Tb1 111.7(11) . . ?
C6B N1B C2B 115.8(19) . . ?
C6B N1B Tb1 118.9(13) . . ?
C2B N1B Tb1 124.6(15) . . ?
C6C N1C C2C 116.7(18) . . ?
C6C N1C Tb1 116.6(13) . . ?
C2C N1C Tb1 126.6(14) . . ?
C6D N1D C2D 118(2) . . ?
C6D N1D Tb1 116.0(16) . . ?
C2D N1D Tb1 125.9(14) . . ?
C3A C2A N1A 121.4(19) . . ?
C3B C2B N1B 120(2) . . ?
C3C C2C N1C 122(2) . . ?
C3D C2D N1D 118(2) . . ?
C2A C3A C4A 124(3) . . ?
C4B C3B C2B 122(3) . . ?
C2C C3C C4C 119(2) . . ?
C2D C3D C4D 123(2) . . ?
C5A C4A C3A 118(4) . . ?
C3B C4B C5B 117(3) . . ?
C5C C4C C3C 119(2) . . ?
C5D C4D C3D 115(2) . . ?
C4A C5A C6A 118(3) . . ?
C6B C5B C4B 124(3) . . ?
C6C C5C C4C 117(2) . . ?
C4D C5D C6D 122(3) . . ?
N1A C6A C5A 120.9(18) . . ?
N1A C6A C7A 115.7(16) . . ?
C5A C6A C7A 123.3(18) . . ?
C5B C6B N1B 121(2) . . ?
C5B C6B C7B 129(2) . . ?
N1B C6B C7B 109.7(15) . . ?
C5C C6C N1C 125(2) . . ?
C5C C6C C7C 120.3(19) . . ?
N1C C6C C7C 114.5(18) . . ?
N1D C6D C5D 124(3) . . ?
N1D C6D C7D 115(2) . . ?
C5D C6D C7D 121(2) . . ?
O2A C7A O1A 121(2) . . ?
O2A C7A C6A 119(2) . . ?
O1A C7A C6A 120.0(19) . . ?
O1B C7B O2B 129(2) . . ?
O1B C7B C6B 118.3(19) . . ?
O2B C7B C6B 112.8(19) . . ?
O2C C7C O1C 120.8(16) . . ?
O2C C7C C6C 121.9(17) . . ?
O1C C7C C6C 116.3(15) . . ?
O1D C7D O2D 123.3(19) . . ?
O1D C7D C6D 117.5(18) . . ?
O2D C7D C6D 119.2(19) . . ?

loop_
_geom_bond_atom_site_label_1
_geom_bond_atom_site_label_2
_geom_bond_distance
_geom_bond_site_symmetry_2
_geom_bond_publ_flag
Tb1 O2C 2.273(14) 7_665 ?
Tb1 O1A 2.328(13) . ?
Tb1 O1C 2.338(12) . ?
Tb1 O1D 2.347(13) . ?
Tb1 O1B 2.384(15) . ?
Tb1 N1D 2.566(17) . ?
Tb1 N1C 2.637(16) . ?
Tb1 N1B 2.640(18) . ?
Tb1 N1A 2.751(14) . ?
O1A C7A 1.27(3) . ?
O1B C7B 1.18(3) . ?
O1C C7C 1.31(2) . ?
O1D C7D 1.24(2) . ?
O2A C7A 1.25(3) . ?
O2B C7B 1.25(3) . ?
O2C C7C 1.29(2) . ?
O2C Tb1 2.273(14) 7_565 ?
O2D C7D 1.26(2) . ?
N1A C2A 1.31(2) . ?
N1A C6A 1.37(2) . ?
N1B C6B 1.35(3) . ?
N1B C2B 1.38(3) . ?
N1C C6C 1.35(3) . ?
N1C C2C 1.36(3) . ?
N1D C6D 1.32(3) . ?
N1D C2D 1.37(3) . ?
C2A C3A 1.31(3) . ?
C2B C3B 1.35(4) . ?
C2C C3C 1.35(3) . ?
C2D C3D 1.37(3) . ?
C3A C4A 1.33(4) . ?
C3B C4B 1.28(4) . ?
C3C C4C 1.40(3) . ?
C3D C4D 1.40(3) . ?
C4A C5A 1.31(5) . ?
C4B C5B 1.35(4) . ?
C4C C5C 1.38(3) . ?
C4D C5D 1.32(4) . ?
C5A C6A 1.41(3) . ?
C5B C6B 1.27(3) . ?
C5C C6C 1.34(3) . ?
C5D C6D 1.35(4) . ?
C6A C7A 1.48(3) . ?
C6B C7B 1.55(3) . ?
C6C C7C 1.48(3) . ?
C6D C7D 1.55(3) . ?
